data_7708670
loop_
_publ_author_name
'Legendre, Christina M.'
'L\"uert, Daniel'
'Herbst-Irmer, Regine'
'Stalke, Dietmar'

_publ_section_title
;
 Benchmarking magnetic and spectroscopic properties on highly stable 3d
 metal complexes with tuneable bis(benzoxazol-2-yl)methanide ligands
;
_journal_name_full 'Dalton Transactions'
_journal_paper_doi 10.1039/D1DT03230E
_journal_year 2021
_chemical_formula_moiety 'C34 H26 Fe N4 O4'
_chemical_formula_sum 'C34 H26 Fe N4 O4'
_chemical_formula_weight 610.44
_space_group_crystal_system monoclinic
_space_group_IT_number 14
_space_group_name_Hall '-P 2yn'
_space_group_name_H-M_alt 'P 1 21/n 1'
_atom_sites_solution_hydrogens geom
_audit_creation_method SHELXL-2018/3
_audit_update_record
;
2021-08-16 deposited with the CCDC.	2021-11-01 downloaded from the CCDC.
;
_cell_angle_alpha 90
_cell_angle_beta 93.65(2)
_cell_angle_gamma 90
_cell_formula_units_Z 4
_cell_length_a 11.299(2)
_cell_length_b 14.937(2)
_cell_length_c 16.803(3)
_cell_measurement_reflns_used 9783
_cell_measurement_temperature 100(2)
_cell_measurement_theta_max 28.3185
_cell_measurement_theta_min 2.263
_cell_volume 2830.1(8)
_computing_cell_refinement 'SAINT V8.38A'
_computing_data_collection 'APEX2 v2012.2'
_computing_data_reduction 'SAINT V8.38A'
_computing_molecular_graphics 'XP Version 5.1'
_computing_publication_material 'XP Version 5.1'
_computing_structure_refinement 'SHELXL-2018/3 (Sheldrick, 2018)'
_computing_structure_solution 'SHELXT(G.M.Sheldrick,Acta Cryst.(2015)A71,3-8)'
_diffrn_ambient_temperature 100(2)
_diffrn_measured_fraction_theta_full 1.000
_diffrn_measured_fraction_theta_max 0.999
_diffrn_measurement_device_type 'Bruker Smart APEX II Quazar'
_diffrn_measurement_method 'omega scans'
_diffrn_radiation_type MoK\a
_diffrn_radiation_wavelength 0.71073
_diffrn_reflns_av_R_equivalents 0.0272
_diffrn_reflns_av_unetI/netI 0.0154
_diffrn_reflns_Laue_measured_fraction_full 1.000
_diffrn_reflns_Laue_measured_fraction_max 0.999
_diffrn_reflns_limit_h_max 15
_diffrn_reflns_limit_h_min -15
_diffrn_reflns_limit_k_max 19
_diffrn_reflns_limit_k_min -19
_diffrn_reflns_limit_l_max 22
_diffrn_reflns_limit_l_min -22
_diffrn_reflns_number 54594
_diffrn_reflns_point_group_measured_fraction_full 1.000
_diffrn_reflns_point_group_measured_fraction_max 0.999
_diffrn_reflns_theta_full 25.242
_diffrn_reflns_theta_max 28.350
_diffrn_reflns_theta_min 1.826
_diffrn_source 'INCOATEC Microsource'
_exptl_absorpt_coefficient_mu 0.580
_exptl_absorpt_correction_T_max 0.7457
_exptl_absorpt_correction_T_min 0.6823
_exptl_absorpt_correction_type multi-scan
_exptl_absorpt_process_details
;
 SADABS 2016/2: Krause, L., Herbst-Irmer, R., Sheldrick G.M. & Stalke D.,
 J. Appl. Cryst. 48 (2015) 3-10
;
_exptl_crystal_colour red
_exptl_crystal_density_diffrn 1.433
_exptl_crystal_description block
_exptl_crystal_F_000 1264
_exptl_crystal_size_max 0.408
_exptl_crystal_size_mid 0.323
_exptl_crystal_size_min 0.262
_refine_diff_density_max 0.367
_refine_diff_density_min -0.294
_refine_diff_density_rms 0.048
_refine_ls_extinction_method none
_refine_ls_goodness_of_fit_ref 1.042
_refine_ls_hydrogen_treatment constr
_refine_ls_matrix_type full
_refine_ls_number_parameters 392
_refine_ls_number_reflns 7045
_refine_ls_number_restraints 0
_refine_ls_restrained_S_all 1.042
_refine_ls_R_factor_all 0.0306
_refine_ls_R_factor_gt 0.0271
_refine_ls_shift/su_max 0.001
_refine_ls_shift/su_mean 0.000
_refine_ls_structure_factor_coef Fsqd
_refine_ls_weighting_details 'w=1/[\s^2^(Fo^2^)+(0.0322P)^2^+1.5833P] where P=(Fo^2^+2Fc^2^)/3'
_refine_ls_weighting_scheme calc
_refine_ls_wR_factor_gt 0.0691
_refine_ls_wR_factor_ref 0.0719
_reflns_Friedel_coverage 0.000
_reflns_number_gt 6415
_reflns_number_total 7045
_reflns_threshold_expression 'I > 2\s(I)'
_cod_data_source_file d1dt03230e2.cif
_cod_data_source_block 2b_withoutsolvent
_cod_original_sg_symbol_H-M 'P 21/n'
_cod_database_code 7708670
_shelx_shelxl_version_number 2018/3
_shelx_space_group_comment
;
The symmetry employed for this shelxl refinement is uniquely defined
by the following loop, which should always be used as a source of
symmetry information in preference to the above space-group names.
They are only intended as comments.
;
_shelx_estimated_absorpt_t_min 0.798
_shelx_estimated_absorpt_t_max 0.863

loop_
_space_group_symop_operation_xyz
'x, y, z'
'-x+1/2, y+1/2, -z+1/2'
'-x, -y, -z'
'x-1/2, -y-1/2, z-1/2'

loop_
_atom_site_label
_atom_site_type_symbol
_atom_site_fract_x
_atom_site_fract_y
_atom_site_fract_z
_atom_site_U_iso_or_equiv
_atom_site_adp_type
_atom_site_occupancy
_atom_site_site_symmetry_order
_atom_site_calc_flag
_atom_site_refinement_flags_posn
_atom_site_refinement_flags_adp
_atom_site_refinement_flags_occupancy
_atom_site_disorder_assembly
_atom_site_disorder_group
Fe1 Fe 0.27341(2) 0.67189(2) 0.35567(2) 0.01229(5) Uani 1 1 d . . . . .
O1 O 0.64205(7) 0.64007(6) 0.38369(5) 0.01846(17) Uani 1 1 d . . . . .
O2 O 0.36714(8) 0.41055(6) 0.42428(5) 0.01776(17) Uani 1 1 d . . . . .
O3 O 0.05868(8) 0.87994(6) 0.43105(5) 0.01678(17) Uani 1 1 d . . . . .
O4 O 0.02244(8) 0.74974(6) 0.17501(5) 0.01924(18) Uani 1 1 d . . . . .
C4 C 0.09870(10) 0.81466(7) 0.38127(7) 0.0150(2) Uani 1 1 d . . . . .
N1 N 0.45259(9) 0.68671(6) 0.35895(6) 0.01404(19) Uani 1 1 d . . . . .
N2 N 0.27659(9) 0.54152(6) 0.39107(6) 0.01405(18) Uani 1 1 d . . . . .
N3 N 0.17760(9) 0.75923(6) 0.41884(6) 0.01383(18) Uani 1 1 d . . . . .
N4 N 0.17767(9) 0.69504(7) 0.25103(6) 0.01415(19) Uani 1 1 d . . . . .
C1 C 0.52370(10) 0.61802(8) 0.38173(7) 0.0155(2) Uani 1 1 d . . . . .
C2 C 0.49587(11) 0.53080(8) 0.40179(7) 0.0176(2) Uani 1 1 d . . . . .
H2 H 0.559289 0.490357 0.414134 0.021 Uiso 1 1 calc R U . . .
C3 C 0.38038(11) 0.49904(8) 0.40489(7) 0.0155(2) Uani 1 1 d . . . . .
C5 C 0.05159(11) 0.81400(8) 0.30310(7) 0.0168(2) Uani 1 1 d . . . . .
H5 H -0.007606 0.856753 0.287367 0.020 Uiso 1 1 calc R U . . .
C6 C 0.08762(10) 0.75308(8) 0.24660(7) 0.0155(2) Uani 1 1 d . . . . .
C7 C 0.52986(10) 0.75800(8) 0.34366(7) 0.0146(2) Uani 1 1 d . . . . .
C8 C 0.64537(11) 0.72865(8) 0.35986(7) 0.0170(2) Uani 1 1 d . . . . .
C10 C 0.72253(12) 0.86790(9) 0.32598(8) 0.0227(3) Uani 1 1 d . . . . .
H10 H 0.787318 0.907317 0.319900 0.027 Uiso 1 1 calc R U . . .
C9 C 0.74484(11) 0.78069(9) 0.35267(8) 0.0212(2) Uani 1 1 d . . . . .
H9 H 0.822816 0.758817 0.364966 0.025 Uiso 1 1 calc R U . . .
C11 C 0.60723(12) 0.89854(8) 0.30802(7) 0.0203(2) Uani 1 1 d . . . . .
H11 H 0.596264 0.958193 0.289389 0.024 Uiso 1 1 calc R U . . .
C12 C 0.50701(11) 0.84500(8) 0.31633(7) 0.0165(2) Uani 1 1 d . . . . .
C13 C 0.38329(11) 0.87846(8) 0.29696(8) 0.0208(2) Uani 1 1 d . . . . .
H13A H 0.386137 0.941388 0.280682 0.031 Uiso 1 1 calc R U . . .
H13B H 0.337151 0.873077 0.344179 0.031 Uiso 1 1 calc R U . . .
H13C H 0.345788 0.842782 0.253379 0.031 Uiso 1 1 calc R U . . .
C14 C 0.18880(11) 0.47598(8) 0.40125(7) 0.0152(2) Uani 1 1 d . . . . .
C18 C 0.00654(12) 0.39909(9) 0.40472(8) 0.0232(3) Uani 1 1 d . . . . .
H18 H -0.077635 0.398214 0.398911 0.028 Uiso 1 1 calc R U . . .
C15 C 0.24592(11) 0.39597(8) 0.42153(7) 0.0169(2) Uani 1 1 d . . . . .
C19 C 0.06500(11) 0.48010(8) 0.39319(7) 0.0182(2) Uani 1 1 d . . . . .
C16 C 0.18925(12) 0.31613(8) 0.43440(8) 0.0212(2) Uani 1 1 d . . . . .
H16 H 0.231084 0.262847 0.449029 0.025 Uiso 1 1 calc R U . . .
C17 C 0.06609(13) 0.31935(9) 0.42438(8) 0.0243(3) Uani 1 1 d . . . . .
H17 H 0.021586 0.266220 0.431051 0.029 Uiso 1 1 calc R U . . .
C21 C 0.18669(10) 0.78798(7) 0.49877(7) 0.0142(2) Uani 1 1 d . . . . .
C20 C -0.00191(11) 0.56466(9) 0.37163(8) 0.0231(3) Uani 1 1 d . . . . .
H20A H 0.012487 0.581673 0.316751 0.035 Uiso 1 1 calc R U . . .
H20B H 0.025139 0.612774 0.408036 0.035 Uiso 1 1 calc R U . . .
H20C H -0.086953 0.554611 0.376048 0.035 Uiso 1 1 calc R U . . .
C22 C 0.11518(11) 0.86304(8) 0.50521(7) 0.0159(2) Uani 1 1 d . . . . .
C23 C 0.10275(12) 0.90978(8) 0.57471(7) 0.0209(2) Uani 1 1 d . . . . .
H23 H 0.055231 0.962103 0.576719 0.025 Uiso 1 1 calc R U . . .
C24 C 0.16497(12) 0.87479(9) 0.64204(7) 0.0225(3) Uani 1 1 d . . . . .
H24 H 0.160384 0.904157 0.691894 0.027 Uiso 1 1 calc R U . . .
C25 C 0.23378(11) 0.79760(9) 0.63774(7) 0.0199(2) Uani 1 1 d . . . . .
H25 H 0.273392 0.775373 0.685258 0.024 Uiso 1 1 calc R U . . .
C26 C 0.24686(10) 0.75152(8) 0.56621(7) 0.0160(2) Uani 1 1 d . . . . .
C27 C 0.31604(11) 0.66586(8) 0.56294(7) 0.0185(2) Uani 1 1 d . . . . .
H27A H 0.265441 0.618969 0.538168 0.028 Uiso 1 1 calc R U . . .
H27B H 0.342813 0.647613 0.617154 0.028 Uiso 1 1 calc R U . . .
H27C H 0.385014 0.675103 0.531373 0.028 Uiso 1 1 calc R U . . .
C28 C 0.17245(11) 0.65112(8) 0.17670(7) 0.0156(2) Uani 1 1 d . . . . .
C29 C 0.07603(11) 0.68474(8) 0.13096(7) 0.0191(2) Uani 1 1 d . . . . .
C30 C 0.04340(12) 0.65690(10) 0.05435(8) 0.0248(3) Uani 1 1 d . . . . .
H30 H -0.023909 0.680393 0.024638 0.030 Uiso 1 1 calc R U . . .
C31 C 0.11628(13) 0.59190(10) 0.02377(8) 0.0263(3) Uani 1 1 d . . . . .
H31 H 0.098044 0.569453 -0.028477 0.032 Uiso 1 1 calc R U . . .
C32 C 0.21560(12) 0.55893(9) 0.06814(7) 0.0223(3) Uani 1 1 d . . . . .
H32 H 0.263886 0.515586 0.044478 0.027 Uiso 1 1 calc R U . . .
C33 C 0.24680(11) 0.58721(8) 0.14608(7) 0.0173(2) Uani 1 1 d . . . . .
C34 C 0.35357(11) 0.55171(9) 0.19362(7) 0.0212(2) Uani 1 1 d . . . . .
H34A H 0.396275 0.509928 0.160796 0.032 Uiso 1 1 calc R U . . .
H34B H 0.328214 0.520487 0.240928 0.032 Uiso 1 1 calc R U . . .
H34C H 0.405943 0.601524 0.210188 0.032 Uiso 1 1 calc R U . . .

loop_
_atom_site_aniso_label
_atom_site_aniso_U_11
_atom_site_aniso_U_22
_atom_site_aniso_U_33
_atom_site_aniso_U_23
_atom_site_aniso_U_13
_atom_site_aniso_U_12
Fe1 0.01140(8) 0.01094(8) 0.01452(8) 0.00011(6) 0.00076(6) 0.00166(6)
O1 0.0122(4) 0.0168(4) 0.0262(4) 0.0032(3) -0.0001(3) 0.0002(3)
O2 0.0183(4) 0.0113(4) 0.0235(4) 0.0018(3) 0.0001(3) 0.0000(3)
O3 0.0200(4) 0.0136(4) 0.0172(4) 0.0007(3) 0.0047(3) 0.0048(3)
O4 0.0176(4) 0.0227(4) 0.0170(4) -0.0010(3) -0.0026(3) 0.0044(3)
C4 0.0141(5) 0.0111(5) 0.0202(5) 0.0003(4) 0.0053(4) 0.0011(4)
N1 0.0134(5) 0.0126(4) 0.0161(4) 0.0006(3) 0.0005(3) 0.0004(4)
N2 0.0145(5) 0.0127(4) 0.0149(4) -0.0006(3) 0.0012(3) -0.0003(4)
N3 0.0134(4) 0.0124(4) 0.0158(4) -0.0002(3) 0.0016(3) 0.0004(4)
N4 0.0137(4) 0.0135(4) 0.0154(4) -0.0004(3) 0.0014(3) 0.0003(4)
C1 0.0120(5) 0.0171(5) 0.0173(5) -0.0008(4) 0.0001(4) 0.0008(4)
C2 0.0154(5) 0.0141(5) 0.0231(6) 0.0019(4) -0.0009(4) 0.0033(4)
C3 0.0196(6) 0.0113(5) 0.0154(5) 0.0005(4) -0.0001(4) 0.0010(4)
C5 0.0151(5) 0.0152(5) 0.0201(5) 0.0018(4) 0.0006(4) 0.0044(4)
C6 0.0145(5) 0.0159(5) 0.0161(5) 0.0026(4) -0.0006(4) -0.0006(4)
C7 0.0138(5) 0.0162(5) 0.0139(5) -0.0009(4) 0.0016(4) -0.0014(4)
C8 0.0166(6) 0.0164(5) 0.0180(5) 0.0002(4) 0.0008(4) 0.0000(4)
C10 0.0192(6) 0.0221(6) 0.0274(6) 0.0005(5) 0.0047(5) -0.0068(5)
C9 0.0141(5) 0.0240(6) 0.0257(6) 0.0006(5) 0.0016(5) -0.0014(5)
C11 0.0231(6) 0.0168(6) 0.0213(6) 0.0015(4) 0.0031(5) -0.0026(5)
C12 0.0181(6) 0.0163(5) 0.0152(5) -0.0003(4) 0.0022(4) 0.0002(4)
C13 0.0192(6) 0.0158(6) 0.0275(6) 0.0048(5) 0.0020(5) 0.0022(5)
C14 0.0187(6) 0.0132(5) 0.0139(5) -0.0017(4) 0.0030(4) -0.0025(4)
C18 0.0191(6) 0.0217(6) 0.0293(6) -0.0015(5) 0.0061(5) -0.0047(5)
C15 0.0183(6) 0.0149(5) 0.0176(5) -0.0014(4) 0.0021(4) -0.0003(4)
C19 0.0177(6) 0.0172(6) 0.0201(5) -0.0018(4) 0.0040(4) -0.0012(4)
C16 0.0263(7) 0.0141(5) 0.0235(6) 0.0005(4) 0.0045(5) -0.0012(5)
C17 0.0265(7) 0.0172(6) 0.0301(7) -0.0005(5) 0.0088(5) -0.0071(5)
C21 0.0144(5) 0.0114(5) 0.0171(5) -0.0007(4) 0.0041(4) -0.0018(4)
C20 0.0159(6) 0.0196(6) 0.0338(7) 0.0007(5) 0.0027(5) -0.0002(5)
C22 0.0177(5) 0.0130(5) 0.0174(5) 0.0025(4) 0.0046(4) 0.0010(4)
C23 0.0275(7) 0.0148(5) 0.0213(6) -0.0004(4) 0.0077(5) 0.0046(5)
C24 0.0303(7) 0.0199(6) 0.0177(5) -0.0037(5) 0.0054(5) 0.0022(5)
C25 0.0234(6) 0.0194(6) 0.0171(5) -0.0002(4) 0.0014(5) 0.0009(5)
C26 0.0155(5) 0.0139(5) 0.0187(5) 0.0000(4) 0.0015(4) -0.0007(4)
C27 0.0193(6) 0.0164(5) 0.0195(5) -0.0007(4) -0.0019(4) 0.0031(4)
C28 0.0166(5) 0.0161(5) 0.0141(5) 0.0006(4) 0.0013(4) -0.0022(4)
C29 0.0184(6) 0.0205(6) 0.0183(5) 0.0000(4) 0.0013(4) 0.0014(5)
C30 0.0233(6) 0.0316(7) 0.0188(6) -0.0011(5) -0.0040(5) 0.0032(5)
C31 0.0307(7) 0.0309(7) 0.0168(6) -0.0049(5) -0.0020(5) 0.0010(6)
C32 0.0270(7) 0.0217(6) 0.0184(6) -0.0034(5) 0.0029(5) 0.0028(5)
C33 0.0193(6) 0.0158(5) 0.0169(5) 0.0003(4) 0.0026(4) -0.0001(4)
C34 0.0214(6) 0.0234(6) 0.0190(5) -0.0033(5) 0.0016(5) 0.0063(5)

loop_
_atom_type_symbol
_atom_type_description
_atom_type_scat_dispersion_real
_atom_type_scat_dispersion_imag
_atom_type_scat_source
C C 0.0033 0.0016 'International Tables Vol C Tables 4.2.6.8 and 6.1.1.4'
H H 0.0000 0.0000 'International Tables Vol C Tables 4.2.6.8 and 6.1.1.4'
Fe Fe 0.3463 0.8444 'International Tables Vol C Tables 4.2.6.8 and 6.1.1.4'
N N 0.0061 0.0033 'International Tables Vol C Tables 4.2.6.8 and 6.1.1.4'
O O 0.0106 0.0060 'International Tables Vol C Tables 4.2.6.8 and 6.1.1.4'

loop_
_geom_angle_atom_site_label_1
_geom_angle_atom_site_label_2
_geom_angle_atom_site_label_3
_geom_angle
_geom_angle_site_symmetry_1
_geom_angle_site_symmetry_3
_geom_angle_publ_flag
N1 Fe1 N4 118.59(4) . . ?
N1 Fe1 N2 95.57(4) . . ?
N4 Fe1 N2 114.43(4) . . ?
N1 Fe1 N3 118.52(4) . . ?
N4 Fe1 N3 94.04(4) . . ?
N2 Fe1 N3 117.43(4) . . ?
C1 O1 C8 105.44(9) . . ?
C3 O2 C15 105.43(9) . . ?
C4 O3 C22 105.45(9) . . ?
C6 O4 C29 105.43(9) . . ?
N3 C4 O3 112.57(10) . . ?
N3 C4 C5 130.10(11) . . ?
O3 C4 C5 117.31(10) . . ?
C1 N1 C7 105.21(10) . . ?
C1 N1 Fe1 120.05(8) . . ?
C7 N1 Fe1 134.72(8) . . ?
C3 N2 C14 105.33(10) . . ?
C3 N2 Fe1 120.16(8) . . ?
C14 N2 Fe1 134.36(8) . . ?
C4 N3 C21 105.43(9) . . ?
C4 N3 Fe1 120.56(8) . . ?
C21 N3 Fe1 133.15(8) . . ?
C6 N4 C28 105.32(10) . . ?
C6 N4 Fe1 121.32(8) . . ?
C28 N4 Fe1 132.62(8) . . ?
N1 C1 O1 112.75(10) . . ?
N1 C1 C2 130.22(11) . . ?
O1 C1 C2 117.02(10) . . ?
C1 C2 C3 123.82(11) . . ?
N2 C3 O2 112.94(10) . . ?
N2 C3 C2 130.07(11) . . ?
O2 C3 C2 116.98(10) . . ?
C4 C5 C6 122.60(11) . . ?
N4 C6 O4 112.97(10) . . ?
N4 C6 C5 129.81(11) . . ?
O4 C6 C5 117.22(10) . . ?
C8 C7 C12 120.69(11) . . ?
C8 C7 N1 108.12(10) . . ?
C12 C7 N1 131.18(11) . . ?
C9 C8 O1 127.02(11) . . ?
C9 C8 C7 124.53(12) . . ?
O1 C8 C7 108.45(10) . . ?
C9 C10 C11 121.51(12) . . ?
C8 C9 C10 115.03(12) . . ?
C10 C11 C12 122.73(12) . . ?
C7 C12 C11 115.49(11) . . ?
C7 C12 C13 122.09(11) . . ?
C11 C12 C13 122.42(11) . . ?
C15 C14 C19 120.50(11) . . ?
C15 C14 N2 107.88(10) . . ?
C19 C14 N2 131.61(11) . . ?
C17 C18 C19 123.09(12) . . ?
C16 C15 O2 126.85(11) . . ?
C16 C15 C14 124.73(12) . . ?
O2 C15 C14 108.41(10) . . ?
C18 C19 C14 115.29(11) . . ?
C18 C19 C20 121.69(11) . . ?
C14 C19 C20 123.00(11) . . ?
C15 C16 C17 114.98(12) . . ?
C16 C17 C18 121.39(12) . . ?
C22 C21 C26 120.48(11) . . ?
C22 C21 N3 108.23(10) . . ?
C26 C21 N3 131.18(11) . . ?
C23 C22 O3 127.20(11) . . ?
C23 C22 C21 124.53(11) . . ?
O3 C22 C21 108.26(10) . . ?
C22 C23 C24 115.14(11) . . ?
C23 C24 C25 121.43(11) . . ?
C24 C25 C26 122.68(11) . . ?
C21 C26 C25 115.64(11) . . ?
C21 C26 C27 122.06(11) . . ?
C25 C26 C27 122.23(11) . . ?
C29 C28 C33 120.99(11) . . ?
C29 C28 N4 108.05(10) . . ?
C33 C28 N4 130.92(11) . . ?
C30 C29 O4 127.61(12) . . ?
C30 C29 C28 124.16(12) . . ?
O4 C29 C28 108.22(10) . . ?
C29 C30 C31 115.16(12) . . ?
C30 C31 C32 121.52(12) . . ?
C31 C32 C33 122.61(12) . . ?
C28 C33 C32 115.53(11) . . ?
C28 C33 C34 121.96(11) . . ?
C32 C33 C34 122.51(11) . . ?

loop_
_geom_bond_atom_site_label_1
_geom_bond_atom_site_label_2
_geom_bond_distance
_geom_bond_site_symmetry_2
_geom_bond_publ_flag
Fe1 N1 2.0339(11) . ?
Fe1 N4 2.0345(11) . ?
Fe1 N2 2.0358(10) . ?
Fe1 N3 2.0363(10) . ?
O1 C1 1.3755(14) . ?
O1 C8 1.3835(15) . ?
O2 C3 1.3718(14) . ?
O2 C15 1.3847(15) . ?
O3 C4 1.3795(14) . ?
O3 C22 1.3867(14) . ?
O4 C6 1.3709(14) . ?
O4 C29 1.3835(15) . ?
C4 N3 1.3443(15) . ?
C4 C5 1.3855(17) . ?
N1 C1 1.3437(15) . ?
N1 C7 1.4110(15) . ?
N2 C3 1.3406(15) . ?
N2 C14 1.4117(15) . ?
N3 C21 1.4076(14) . ?
N4 C6 1.3352(15) . ?
N4 C28 1.4087(15) . ?
C1 C2 1.3869(16) . ?
C2 C3 1.3926(17) . ?
C5 C6 1.3944(17) . ?
C7 C8 1.3872(16) . ?
C7 C12 1.3968(16) . ?
C8 C9 1.3783(17) . ?
C10 C9 1.3953(19) . ?
C10 C11 1.3957(19) . ?
C11 C12 1.4005(17) . ?
C12 C13 1.5007(17) . ?
C14 C15 1.3903(16) . ?
C14 C19 1.3981(17) . ?
C18 C17 1.3972(19) . ?
C18 C19 1.3980(17) . ?
C15 C16 1.3773(17) . ?
C19 C20 1.5044(17) . ?
C16 C17 1.392(2) . ?
C21 C22 1.3903(16) . ?
C21 C26 1.3946(16) . ?
C22 C23 1.3754(17) . ?
C23 C24 1.3950(18) . ?
C24 C25 1.3951(18) . ?
C25 C26 1.4009(17) . ?
C26 C27 1.5023(16) . ?
C28 C29 1.3868(17) . ?
C28 C33 1.3917(17) . ?
C29 C30 1.3803(17) . ?
C30 C31 1.392(2) . ?
C31 C32 1.3968(19) . ?
C32 C33 1.3996(17) . ?
C33 C34 1.5007(17) . ?

loop_
_geom_torsion_atom_site_label_1
_geom_torsion_atom_site_label_2
_geom_torsion_atom_site_label_3
_geom_torsion_atom_site_label_4
_geom_torsion
_geom_torsion_site_symmetry_1
_geom_torsion_site_symmetry_2
_geom_torsion_site_symmetry_3
_geom_torsion_site_symmetry_4
_geom_torsion_publ_flag
C22 O3 C4 N3 -1.04(13) . . . . ?
C22 O3 C4 C5 177.43(10) . . . . ?
O3 C4 N3 C21 2.15(13) . . . . ?
C5 C4 N3 C21 -176.07(12) . . . . ?
O3 C4 N3 Fe1 -168.57(7) . . . . ?
C5 C4 N3 Fe1 13.20(17) . . . . ?
C7 N1 C1 O1 1.07(13) . . . . ?
Fe1 N1 C1 O1 -177.60(7) . . . . ?
C7 N1 C1 C2 -177.97(12) . . . . ?
Fe1 N1 C1 C2 3.36(17) . . . . ?
C8 O1 C1 N1 -0.48(13) . . . . ?
C8 O1 C1 C2 178.70(10) . . . . ?
N1 C1 C2 C3 -3.0(2) . . . . ?
O1 C1 C2 C3 178.04(11) . . . . ?
C14 N2 C3 O2 -0.68(13) . . . . ?
Fe1 N2 C3 O2 -176.87(7) . . . . ?
C14 N2 C3 C2 178.73(12) . . . . ?
Fe1 N2 C3 C2 2.54(17) . . . . ?
C15 O2 C3 N2 0.75(13) . . . . ?
C15 O2 C3 C2 -178.74(10) . . . . ?
C1 C2 C3 N2 -0.6(2) . . . . ?
C1 C2 C3 O2 178.82(11) . . . . ?
N3 C4 C5 C6 -3.8(2) . . . . ?
O3 C4 C5 C6 178.01(11) . . . . ?
C28 N4 C6 O4 0.81(13) . . . . ?
Fe1 N4 C6 O4 -170.51(7) . . . . ?
C28 N4 C6 C5 -179.71(12) . . . . ?
Fe1 N4 C6 C5 8.97(18) . . . . ?
C29 O4 C6 N4 -0.23(13) . . . . ?
C29 O4 C6 C5 -179.78(11) . . . . ?
C4 C5 C6 N4 -9.2(2) . . . . ?
C4 C5 C6 O4 170.22(11) . . . . ?
C1 N1 C7 C8 -1.24(13) . . . . ?
Fe1 N1 C7 C8 177.14(8) . . . . ?
C1 N1 C7 C12 178.07(12) . . . . ?
Fe1 N1 C7 C12 -3.55(19) . . . . ?
C1 O1 C8 C9 179.79(12) . . . . ?
C1 O1 C8 C7 -0.34(12) . . . . ?
C12 C7 C8 C9 1.47(19) . . . . ?
N1 C7 C8 C9 -179.13(11) . . . . ?
C12 C7 C8 O1 -178.41(10) . . . . ?
N1 C7 C8 O1 0.98(13) . . . . ?
O1 C8 C9 C10 178.95(12) . . . . ?
C7 C8 C9 C10 -0.91(19) . . . . ?
C11 C10 C9 C8 -0.20(19) . . . . ?
C9 C10 C11 C12 0.8(2) . . . . ?
C8 C7 C12 C11 -0.81(16) . . . . ?
N1 C7 C12 C11 179.96(12) . . . . ?
C8 C7 C12 C13 178.99(11) . . . . ?
N1 C7 C12 C13 -0.24(19) . . . . ?
C10 C11 C12 C7 -0.26(18) . . . . ?
C10 C11 C12 C13 179.94(12) . . . . ?
C3 N2 C14 C15 0.34(12) . . . . ?
Fe1 N2 C14 C15 175.73(8) . . . . ?
C3 N2 C14 C19 -178.57(12) . . . . ?
Fe1 N2 C14 C19 -3.17(19) . . . . ?
C3 O2 C15 C16 177.97(12) . . . . ?
C3 O2 C15 C14 -0.49(12) . . . . ?
C19 C14 C15 C16 0.64(19) . . . . ?
N2 C14 C15 C16 -178.40(11) . . . . ?
C19 C14 C15 O2 179.15(10) . . . . ?
N2 C14 C15 O2 0.11(13) . . . . ?
C17 C18 C19 C14 1.14(19) . . . . ?
C17 C18 C19 C20 179.67(12) . . . . ?
C15 C14 C19 C18 -1.68(17) . . . . ?
N2 C14 C19 C18 177.11(12) . . . . ?
C15 C14 C19 C20 179.81(11) . . . . ?
N2 C14 C19 C20 -1.4(2) . . . . ?
O2 C15 C16 C17 -177.22(11) . . . . ?
C14 C15 C16 C17 1.02(19) . . . . ?
C15 C16 C17 C18 -1.56(19) . . . . ?
C19 C18 C17 C16 0.5(2) . . . . ?
C4 N3 C21 C22 -2.41(12) . . . . ?
Fe1 N3 C21 C22 166.62(8) . . . . ?
C4 N3 C21 C26 173.81(12) . . . . ?
Fe1 N3 C21 C26 -17.15(19) . . . . ?
C4 O3 C22 C23 -179.21(12) . . . . ?
C4 O3 C22 C21 -0.54(12) . . . . ?
C26 C21 C22 C23 3.86(19) . . . . ?
N3 C21 C22 C23 -179.44(11) . . . . ?
C26 C21 C22 O3 -174.85(10) . . . . ?
N3 C21 C22 O3 1.85(13) . . . . ?
O3 C22 C23 C24 176.23(12) . . . . ?
C21 C22 C23 C24 -2.24(19) . . . . ?
C22 C23 C24 C25 -0.3(2) . . . . ?
C23 C24 C25 C26 1.3(2) . . . . ?
C22 C21 C26 C25 -2.64(17) . . . . ?
N3 C21 C26 C25 -178.47(12) . . . . ?
C22 C21 C26 C27 174.38(11) . . . . ?
N3 C21 C26 C27 -1.5(2) . . . . ?
C24 C25 C26 C21 0.23(18) . . . . ?
C24 C25 C26 C27 -176.78(12) . . . . ?
C6 N4 C28 C29 -1.07(13) . . . . ?
Fe1 N4 C28 C29 168.84(9) . . . . ?
C6 N4 C28 C33 176.66(12) . . . . ?
Fe1 N4 C28 C33 -13.43(19) . . . . ?
C6 O4 C29 C30 -179.64(13) . . . . ?
C6 O4 C29 C28 -0.47(13) . . . . ?
C33 C28 C29 C30 2.2(2) . . . . ?
N4 C28 C29 C30 -179.83(12) . . . . ?
C33 C28 C29 O4 -177.04(11) . . . . ?
N4 C28 C29 O4 0.96(14) . . . . ?
O4 C29 C30 C31 177.99(13) . . . . ?
C28 C29 C30 C31 -1.1(2) . . . . ?
C29 C30 C31 C32 -0.7(2) . . . . ?
C30 C31 C32 C33 1.4(2) . . . . ?
C29 C28 C33 C32 -1.36(18) . . . . ?
N4 C28 C33 C32 -178.84(12) . . . . ?
C29 C28 C33 C34 178.28(12) . . . . ?
N4 C28 C33 C34 0.8(2) . . . . ?
C31 C32 C33 C28 -0.34(19) . . . . ?
C31 C32 C33 C34 -179.98(13) . . . . ?
